data_4505465
loop_
_publ_author_name
'Yang, En-Cui'
'Ding, Bo'
'Liu, Zhong-Yi'
'Yang, You-Li'
'Zhao, Xiao-Jun'

_publ_section_title
;
 Structural Transformation from a Discrete CuII4Cluster to Two Extended
 CuII4+ CuII1Chain-Based Three-Dimensional Frameworks by Changing the
 Spacer Functionality: Synthesis, Crystal Structures, and Magnetic
 Properties
;
_journal_issue 3
_journal_name_full 'Crystal Growth &amp; Design'
_journal_page_first 1185
_journal_paper_doi 10.1021/cg2011666
_journal_volume 12
_journal_year 2012
_chemical_formula_sum 'C22 H25.2 Cu5 N6 O20.6'
_chemical_formula_weight 1020.98
_chemical_name_systematic
; 
 ? 
;
_space_group_IT_number 2
_symmetry_cell_setting triclinic
_symmetry_space_group_name_Hall '-P 1'
_symmetry_space_group_name_H-M 'P -1'
_atom_sites_solution_hydrogens geom
_atom_sites_solution_primary direct
_atom_sites_solution_secondary difmap
_audit_creation_method SHELXL-97
_cell_angle_alpha 91.2710(10)
_cell_angle_beta 96.3370(10)
_cell_angle_gamma 93.6990(10)
_cell_formula_units_Z 1
_cell_length_a 8.0427(5)
_cell_length_b 8.9697(6)
_cell_length_c 10.7156(7)
_cell_measurement_reflns_used 3628
_cell_measurement_temperature 296(2)
_cell_measurement_theta_max 28.34
_cell_measurement_theta_min 3.01
_cell_volume 766.37(9)
_computing_cell_refinement 'Bruker SAINT'
_computing_data_collection 'Bruker APEX2'
_computing_data_reduction 'Bruker SAINT'
_computing_molecular_graphics 'Bruker SHELXTL'
_computing_publication_material 'Bruker SHELXTL'
_computing_structure_refinement 'SHELXL-97 (Sheldrick, 1997)'
_computing_structure_solution 'SHELXS-97 (Sheldrick, 1990)'
_diffrn_ambient_temperature 296(2)
_diffrn_measured_fraction_theta_full 0.960
_diffrn_measured_fraction_theta_max 0.960
_diffrn_measurement_device_type 'Bruker APEX-II CCD'
_diffrn_measurement_method '\f and \w scans'
_diffrn_radiation_monochromator graphite
_diffrn_radiation_source 'fine-focus sealed tube'
_diffrn_radiation_type MoK\a
_diffrn_radiation_wavelength 0.71073
_diffrn_reflns_av_R_equivalents 0.0141
_diffrn_reflns_av_sigmaI/netI 0.0248
_diffrn_reflns_limit_h_max 9
_diffrn_reflns_limit_h_min -5
_diffrn_reflns_limit_k_max 10
_diffrn_reflns_limit_k_min -9
_diffrn_reflns_limit_l_max 12
_diffrn_reflns_limit_l_min -12
_diffrn_reflns_number 3763
_diffrn_reflns_theta_full 25.01
_diffrn_reflns_theta_max 25.01
_diffrn_reflns_theta_min 2.28
_diffrn_standards_number 0
_exptl_absorpt_coefficient_mu 3.517
_exptl_absorpt_correction_T_max 0.6577
_exptl_absorpt_correction_T_min 0.6205
_exptl_absorpt_correction_type multi-scan
_exptl_absorpt_process_details sadabs
_exptl_crystal_colour BLUE
_exptl_crystal_density_diffrn 2.212
_exptl_crystal_density_meas ?
_exptl_crystal_density_method 'not measured'
_exptl_crystal_description BLOCK
_exptl_crystal_F_000 509
_exptl_crystal_size_max 0.15
_exptl_crystal_size_mid 0.14
_exptl_crystal_size_min 0.13
_refine_diff_density_max 0.794
_refine_diff_density_min -0.802
_refine_diff_density_rms 0.090
_refine_ls_extinction_method none
_refine_ls_goodness_of_fit_ref 1.044
_refine_ls_hydrogen_treatment constr
_refine_ls_matrix_type full
_refine_ls_number_parameters 253
_refine_ls_number_reflns 2591
_refine_ls_number_restraints 20
_refine_ls_restrained_S_all 1.094
_refine_ls_R_factor_all 0.0304
_refine_ls_R_factor_gt 0.0293
_refine_ls_shift/su_max 0.001
_refine_ls_shift/su_mean 0.000
_refine_ls_structure_factor_coef Fsqd
_refine_ls_weighting_details 'calc w=1/[\s^2^(Fo^2^)+(0.0317P)^2^+2.4189P] where P=(Fo^2^+2Fc^2^)/3'
_refine_ls_weighting_scheme calc
_refine_ls_wR_factor_gt 0.0736
_refine_ls_wR_factor_ref 0.0743
_reflns_number_gt 2480
_reflns_number_total 2591
_reflns_threshold_expression >2sigma(I)
_cod_data_source_file cg2011666_si_003.cif
_cod_data_source_block n101019b
_cod_depositor_comments
;
The following automatic conversions were performed:

'_symmetry_cell_setting' value 'Triclinic' changed to 'triclinic'
according to /home/saulius/struct/CIF-dictionaries/cif_core.dic
dictionary named 'cif_core.dic' version 2.4.1 from
2010-06-29.

'_exptl_absorpt_correction_type' value 'MULTI-SCAN'
changed to 'multi-scan' according to
/home/saulius/struct/CIF-dictionaries/cif_core.dic dictionary named
'cif_core.dic' version 2.4.1 from 2010-06-29.

Automatic conversion script
Id: cif_fix_values 1715 2011-07-08 13:25:40Z adriana 

The following automatic conversions were performed:

'_exptl_crystal_density_meas' value 'none' was changed to '?' - the
value is perceived as not measured.

Automatic conversion script
Id: cif_fix_values 3008 2015-01-20 13:52:24Z robertas 
;
_cod_original_sg_symbol_H-M P-1
_cod_original_formula_sum 'C22 H25.20 Cu5 N6 O20.60'
_cod_database_code 4505465

loop_
_symmetry_equiv_pos_as_xyz
'x, y, z'
'-x, -y, -z'

loop_
_atom_site_label
_atom_site_type_symbol
_atom_site_fract_x
_atom_site_fract_y
_atom_site_fract_z
_atom_site_U_iso_or_equiv
_atom_site_adp_type
_atom_site_occupancy
_atom_site_symmetry_multiplicity
_atom_site_calc_flag
_atom_site_refinement_flags
_atom_site_disorder_assembly
_atom_site_disorder_group
Cu1 Cu 0.75890(5) 0.76420(4) 0.54229(3) 0.00769(13) Uani 1 1 d . . .
Cu2 Cu 0.38432(5) 0.91096(4) 0.57108(4) 0.00959(13) Uani 1 1 d . . .
O1 O 0.9044(3) 0.8533(2) 0.4262(2) 0.0128(5) Uani 1 1 d . . .
O2 O 0.7923(3) 1.0492(2) 0.3288(2) 0.0142(5) Uani 1 1 d . . .
O3 O 1.0795(3) 0.6044(2) 0.3075(2) 0.0130(5) Uani 1 1 d . . .
O4 O 1.2288(3) 0.7355(2) 0.4654(2) 0.0112(5) Uani 1 1 d . . .
O5 O 1.4882(3) 0.7068(3) 0.2632(2) 0.0170(5) Uani 1 1 d . . .
O6 O 1.3784(3) 0.6665(3) 0.0633(2) 0.0157(5) Uani 1 1 d . . .
O7 O 0.5707(3) 0.8763(2) 0.4731(2) 0.0085(4) Uani 1 1 d . . .
H7' H 0.5220 0.8229 0.3955 0.010 Uiso 1 1 calc R . .
O8 O 0.9609(3) 0.6703(2) 0.6159(2) 0.0110(5) Uani 1 1 d . . .
H8A H 0.9555 0.5776 0.6309 0.017 Uiso 1 1 d R . .
H8B H 1.0423 0.6835 0.5722 0.017 Uiso 1 1 d R . .
O9 O 0.6896(4) 0.5502(3) 0.4289(2) 0.0238(6) Uani 1 1 d . . .
H9A H 0.6908 0.4655 0.4629 0.036 Uiso 1 1 d R . .
H9B H 0.5969 0.5481 0.3822 0.036 Uiso 1 1 d R . .
N1 N 0.6328(3) 0.7115(3) 0.6851(2) 0.0092(5) Uani 1 1 d . . .
N2 N 0.4839(3) 0.7727(3) 0.6987(2) 0.0097(5) Uani 1 1 d . . .
N3 N 0.5381(4) 0.6221(3) 0.8557(3) 0.0114(6) Uani 1 1 d . A .
C1 C 0.4316(4) 0.7179(3) 0.8015(3) 0.0116(7) Uani 1 1 d . . .
H1 H 0.3333 0.7423 0.8329 0.014 Uiso 1 1 calc R . .
C2 C 0.6607(4) 0.6225(3) 0.7808(3) 0.0106(6) Uani 1 1 d . . .
H2 H 0.7543 0.5668 0.7944 0.013 Uiso 1 1 calc R . .
C3 C 1.0402(4) 0.9630(3) 0.2639(3) 0.0091(6) Uani 1 1 d . . .
C4 C 1.1583(4) 0.8539(3) 0.2674(3) 0.0090(6) Uani 1 1 d . . .
C5 C 1.2716(4) 0.8563(3) 0.1777(3) 0.0105(6) Uani 1 1 d . . .
C6 C 1.2720(4) 0.9686(3) 0.0894(3) 0.0104(6) Uani 1 1 d . . .
H6 H 1.3478 0.9687 0.0298 0.012 Uiso 1 1 calc R . .
C7 C 1.1607(4) 1.0791(4) 0.0899(3) 0.0112(6) Uani 1 1 d . . .
H7 H 1.1642 1.1558 0.0331 0.013 Uiso 1 1 calc R . .
C8 C 1.0436(4) 1.0751(3) 0.1755(3) 0.0096(6) Uani 1 1 d . . .
H8 H 0.9662 1.1480 0.1742 0.012 Uiso 1 1 calc R . .
C9 C 0.9010(4) 0.9549(3) 0.3467(3) 0.0091(6) Uani 1 1 d . . .
C10 C 1.1538(4) 0.7223(3) 0.3547(3) 0.0101(6) Uani 1 1 d . . .
C11 C 1.3905(4) 0.7340(4) 0.1691(3) 0.0122(7) Uani 1 1 d . . .
O11 O 0.9544(9) 0.4137(8) 0.0325(7) 0.0074(14) Uani 0.30 1 d PU . .
Cu3 Cu 0.5000 0.5000 1.0000 0.0264(2) Uani 1 2 d SD . .
O10 O 0.7771(8) 0.6449(7) 1.1402(6) 0.0313(10) Uani 0.50 1 d PDU A 1
H10A H 0.8265 0.5838 1.1875 0.047 Uiso 0.50 1 d PR A 1
H10B H 0.8464 0.6772 1.0919 0.047 Uiso 0.50 1 d PR A 1
O10' O 0.7848(8) 0.5972(7) 1.1103(6) 0.0313(10) Uani 0.50 1 d PDU A 2
H10C H 0.8041 0.6519 1.1768 0.047 Uiso 0.50 1 d PR A 2
H10D H 0.8806 0.5858 1.0864 0.047 Uiso 0.50 1 d PR A 2

loop_
_atom_site_aniso_label
_atom_site_aniso_U_11
_atom_site_aniso_U_22
_atom_site_aniso_U_33
_atom_site_aniso_U_23
_atom_site_aniso_U_13
_atom_site_aniso_U_12
Cu1 0.0122(2) 0.0042(2) 0.0075(2) 0.00128(14) 0.00379(15) 0.00218(14)
Cu2 0.0140(2) 0.0041(2) 0.0125(2) 0.00257(14) 0.00721(16) 0.00378(15)
O1 0.0158(12) 0.0103(11) 0.0142(12) 0.0051(9) 0.0071(9) 0.0054(9)
O2 0.0188(12) 0.0088(11) 0.0179(12) 0.0049(9) 0.0109(10) 0.0067(9)
O3 0.0198(12) 0.0063(11) 0.0132(11) 0.0004(9) 0.0025(9) 0.0011(9)
O4 0.0149(11) 0.0104(11) 0.0083(11) 0.0022(9) 0.0013(9) 0.0007(9)
O5 0.0206(13) 0.0136(12) 0.0171(12) -0.0021(10) -0.0002(10) 0.0078(10)
O6 0.0284(13) 0.0111(11) 0.0099(12) 0.0018(9) 0.0076(10) 0.0093(10)
O7 0.0132(11) 0.0036(10) 0.0098(11) 0.0003(8) 0.0049(9) 0.0026(8)
O8 0.0154(11) 0.0067(11) 0.0120(11) 0.0028(9) 0.0045(9) 0.0025(9)
O9 0.0360(15) 0.0077(12) 0.0242(14) -0.0025(10) -0.0126(12) 0.0036(11)
N1 0.0114(13) 0.0068(13) 0.0097(13) 0.0005(10) 0.0023(10) 0.0018(10)
N2 0.0147(13) 0.0074(13) 0.0078(13) 0.0008(10) 0.0024(11) 0.0036(10)
N3 0.0176(14) 0.0072(13) 0.0106(13) 0.0008(10) 0.0046(11) 0.0045(11)
C1 0.0161(16) 0.0066(15) 0.0131(16) 0.0002(12) 0.0055(13) 0.0029(13)
C2 0.0161(16) 0.0061(15) 0.0103(16) 0.0011(12) 0.0034(13) 0.0020(12)
C3 0.0138(15) 0.0055(14) 0.0078(15) -0.0018(12) 0.0013(12) 0.0007(12)
C4 0.0146(16) 0.0043(14) 0.0078(15) -0.0011(12) 0.0006(12) 0.0002(12)
C5 0.0155(16) 0.0061(15) 0.0102(15) -0.0010(12) 0.0021(13) 0.0016(12)
C6 0.0157(16) 0.0084(15) 0.0079(15) -0.0022(12) 0.0050(12) 0.0010(12)
C7 0.0195(17) 0.0069(15) 0.0071(15) 0.0011(12) 0.0022(13) -0.0013(13)
C8 0.0150(16) 0.0022(14) 0.0116(15) -0.0012(12) 0.0002(13) 0.0030(12)
C9 0.0132(16) 0.0061(15) 0.0078(15) -0.0012(12) 0.0008(12) 0.0003(12)
C10 0.0126(15) 0.0069(15) 0.0125(16) 0.0007(12) 0.0069(13) 0.0047(12)
C11 0.0167(17) 0.0083(15) 0.0134(17) 0.0040(13) 0.0082(13) 0.0022(13)
O11 0.0072(16) 0.0077(16) 0.0073(16) -0.0015(10) 0.0013(10) 0.0011(10)
Cu3 0.0560(5) 0.0139(3) 0.0183(3) 0.0129(3) 0.0285(3) 0.0250(3)
O10 0.0312(11) 0.0316(13) 0.0316(12) 0.0021(7) 0.0047(7) 0.0038(7)
O10' 0.0312(11) 0.0316(13) 0.0316(12) 0.0021(7) 0.0047(7) 0.0038(7)

loop_
_atom_type_symbol
_atom_type_description
_atom_type_scat_dispersion_real
_atom_type_scat_dispersion_imag
_atom_type_scat_source
C C 0.0033 0.0016 'International Tables Vol C Tables 4.2.6.8 and 6.1.1.4'
H H 0.0000 0.0000 'International Tables Vol C Tables 4.2.6.8 and 6.1.1.4'
N N 0.0061 0.0033 'International Tables Vol C Tables 4.2.6.8 and 6.1.1.4'
O O 0.0106 0.0060 'International Tables Vol C Tables 4.2.6.8 and 6.1.1.4'
Cu Cu 0.3201 1.2651 'International Tables Vol C Tables 4.2.6.8 and 6.1.1.4'

loop_
_geom_angle_atom_site_label_1
_geom_angle_atom_site_label_2
_geom_angle_atom_site_label_3
_geom_angle
_geom_angle_site_symmetry_1
_geom_angle_site_symmetry_3
O1 Cu1 O7 91.72(9) . .
O1 Cu1 O8 85.37(9) . .
O7 Cu1 O8 174.38(9) . .
O1 Cu1 N1 167.18(10) . .
O7 Cu1 N1 88.88(10) . .
O8 Cu1 N1 92.89(10) . .
O1 Cu1 O9 95.92(10) . .
O7 Cu1 O9 97.69(9) . .
O8 Cu1 O9 87.41(9) . .
N1 Cu1 O9 96.69(11) . .
O2 Cu2 O7 177.67(10) 2_676 .
O2 Cu2 O7 94.98(9) 2_676 2_676
O7 Cu2 O7 83.70(9) . 2_676
O2 Cu2 N2 91.60(10) 2_676 .
O7 Cu2 N2 88.04(10) . .
O7 Cu2 N2 136.03(10) 2_676 .
O2 Cu2 O4 91.35(10) 2_676 1_455
O7 Cu2 O4 90.97(9) . 1_455
O7 Cu2 O4 129.00(9) 2_676 1_455
N2 Cu2 O4 94.13(10) . 1_455
O2 Cu2 Cu2 136.32(7) 2_676 2_676
O7 Cu2 Cu2 42.33(6) . 2_676
O7 Cu2 Cu2 41.37(6) 2_676 2_676
N2 Cu2 Cu2 117.70(8) . 2_676
O4 Cu2 Cu2 115.96(6) 1_455 2_676
C9 O1 Cu1 138.3(2) . .
C9 O2 Cu2 128.1(2) . 2_676
C10 O4 Cu2 134.7(2) . 1_655
C11 O6 Cu3 131.9(2) . 1_654
Cu1 O7 Cu2 120.83(11) . .
Cu1 O7 Cu2 118.71(11) . 2_676
Cu2 O7 Cu2 96.30(9) . 2_676
Cu1 O7 H7' 106.6 . .
Cu2 O7 H7' 106.6 . .
Cu2 O7 H7' 106.6 2_676 .
Cu1 O8 H8A 119.8 . .
Cu1 O8 H8B 112.2 . .
H8A O8 H8B 105.2 . .
Cu1 O9 H9A 121.6 . .
Cu1 O9 H9B 115.2 . .
H9A O9 H9B 105.2 . .
C2 N1 N2 106.2(3) . .
C2 N1 Cu1 133.2(2) . .
N2 N1 Cu1 120.7(2) . .
C1 N2 N1 106.5(3) . .
C1 N2 Cu2 132.5(2) . .
N1 N2 Cu2 120.9(2) . .
C2 N3 C1 103.7(3) . .
C2 N3 Cu3 130.3(2) . .
C1 N3 Cu3 125.7(2) . .
N2 C1 N3 111.7(3) . .
N2 C1 H1 124.1 . .
N3 C1 H1 124.1 . .
N1 C2 N3 111.9(3) . .
N1 C2 H2 124.1 . .
N3 C2 H2 124.1 . .
C8 C3 C4 119.8(3) . .
C8 C3 C9 118.8(3) . .
C4 C3 C9 121.2(3) . .
C5 C4 C3 118.7(3) . .
C5 C4 C10 118.4(3) . .
C3 C4 C10 122.5(3) . .
C4 C5 C6 120.6(3) . .
C4 C5 C11 121.1(3) . .
C6 C5 C11 118.3(3) . .
C7 C6 C5 120.5(3) . .
C7 C6 H6 119.8 . .
C5 C6 H6 119.8 . .
C6 C7 C8 119.6(3) . .
C6 C7 H7 120.2 . .
C8 C7 H7 120.2 . .
C7 C8 C3 120.8(3) . .
C7 C8 H8 119.6 . .
C3 C8 H8 119.6 . .
O2 C9 O1 126.7(3) . .
O2 C9 C3 116.7(3) . .
O1 C9 C3 116.6(3) . .
O3 C10 O4 124.6(3) . .
O3 C10 C4 115.5(3) . .
O4 C10 C4 119.9(3) . .
O5 C11 O6 126.0(3) . .
O5 C11 C5 119.4(3) . .
O6 C11 C5 114.6(3) . .
N3 Cu3 N3 179.999(1) 2_667 .
N3 Cu3 O6 87.46(10) 2_667 2_766
N3 Cu3 O6 92.54(10) . 2_766
N3 Cu3 O6 92.55(10) 2_667 1_456
N3 Cu3 O6 87.46(10) . 1_456
O6 Cu3 O6 179.999(1) 2_766 1_456
N3 Cu3 O10' 90.02(17) 2_667 .
N3 Cu3 O10' 89.98(17) . .
O6 Cu3 O10' 85.49(17) 2_766 .
O6 Cu3 O10' 94.51(17) 1_456 .
N3 Cu3 O10 89.33(17) 2_667 .
N3 Cu3 O10 90.67(17) . .
O6 Cu3 O10 95.97(16) 2_766 .
O6 Cu3 O10 84.03(16) 1_456 .
O10' Cu3 O10 10.5(2) . .
Cu3 O10 H10A 109.8 . .
Cu3 O10 H10B 109.8 . .
H10A O10 H10B 106.8 . .
Cu3 O10 H10C 145.6 . .
H10A O10 H10C 50.1 . .
H10B O10 H10C 103.4 . .
Cu3 O10 H10D 95.9 . .
H10A O10 H10D 69.9 . .
H10B O10 H10D 47.1 . .
H10C O10 H10D 100.2 . .
Cu3 O10' H10A 128.2 . .
Cu3 O10' H10B 127.3 . .
H10A O10' H10B 101.0 . .
Cu3 O10' H10C 127.4 . .
H10A O10' H10C 44.8 . .
H10B O10' H10C 72.9 . .
Cu3 O10' H10D 127.4 . .
H10A O10' H10D 89.4 . .
H10B O10' H10D 61.3 . .
H10C O10' H10D 105.1 . .

loop_
_geom_bond_atom_site_label_1
_geom_bond_atom_site_label_2
_geom_bond_distance
_geom_bond_site_symmetry_2
Cu1 O1 1.950(2) .
Cu1 O7 1.957(2) .
Cu1 O8 1.973(2) .
Cu1 N1 1.976(3) .
Cu1 O9 2.254(2) .
Cu2 O2 1.919(2) 2_676
Cu2 O7 1.960(2) .
Cu2 O7 1.997(2) 2_676
Cu2 N2 2.003(3) .
Cu2 O4 2.163(2) 1_455
Cu2 Cu2 2.9469(8) 2_676
O1 C9 1.260(4) .
O2 C9 1.258(4) .
O2 Cu2 1.919(2) 2_676
O3 C10 1.249(4) .
O4 C10 1.270(4) .
O4 Cu2 2.163(2) 1_655
O5 C11 1.247(4) .
O6 C11 1.265(4) .
O6 Cu3 1.984(2) 1_654
O7 Cu2 1.996(2) 2_676
O7 H7' 0.9800 .
O8 H8A 0.8499 .
O8 H8B 0.8500 .
O9 H9A 0.8500 .
O9 H9B 0.8500 .
N1 C2 1.322(4) .
N1 N2 1.370(4) .
N2 C1 1.315(4) .
N3 C2 1.339(4) .
N3 C1 1.348(4) .
N3 Cu3 1.955(3) .
C1 H1 0.9300 .
C2 H2 0.9300 .
C3 C8 1.398(4) .
C3 C4 1.405(5) .
C3 C9 1.503(4) .
C4 C5 1.395(5) .
C4 C10 1.524(4) .
C5 C6 1.397(5) .
C5 C11 1.509(4) .
C6 C7 1.378(5) .
C6 H6 0.9300 .
C7 C8 1.385(5) .
C7 H7 0.9300 .
C8 H8 0.9300 .
Cu3 N3 1.955(3) 2_667
Cu3 O6 1.984(2) 2_766
Cu3 O6 1.984(2) 1_456
Cu3 O10' 2.550(6) .
Cu3 O10 2.777(6) .
O10 H10A 0.8433 .
O10 H10B 0.8432 .
O10 H10C 0.4282 .
O10 H10D 1.2066 .
O10' H10A 0.8719 .
O10' H10B 0.8831 .
O10' H10C 0.8499 .
O10' H10D 0.8502 .

loop_
_geom_torsion_atom_site_label_1
_geom_torsion_atom_site_label_2
_geom_torsion_atom_site_label_3
_geom_torsion_atom_site_label_4
_geom_torsion
_geom_torsion_site_symmetry_1
_geom_torsion_site_symmetry_4
O7 Cu1 O1 C9 8.1(3) . .
O8 Cu1 O1 C9 -167.1(3) . .
N1 Cu1 O1 C9 -84.4(6) . .
O9 Cu1 O1 C9 106.0(3) . .
O1 Cu1 O7 Cu2 -158.48(13) . .
O8 Cu1 O7 Cu2 -99.7(9) . .
N1 Cu1 O7 Cu2 8.72(13) . .
O9 Cu1 O7 Cu2 105.31(13) . .
O1 Cu1 O7 Cu2 -40.28(13) . 2_676
O8 Cu1 O7 Cu2 18.5(10) . 2_676
N1 Cu1 O7 Cu2 126.92(13) . 2_676
O9 Cu1 O7 Cu2 -136.49(12) . 2_676
O2 Cu2 O7 Cu1 73(2) 2_676 .
O7 Cu2 O7 Cu1 128.96(16) 2_676 .
N2 Cu2 O7 Cu1 -7.79(13) . .
O4 Cu2 O7 Cu1 -101.89(12) 1_455 .
Cu2 Cu2 O7 Cu1 128.96(16) 2_676 .
O2 Cu2 O7 Cu2 -56(2) 2_676 2_676
O7 Cu2 O7 Cu2 0.0 2_676 2_676
N2 Cu2 O7 Cu2 -136.74(11) . 2_676
O4 Cu2 O7 Cu2 129.15(9) 1_455 2_676
O1 Cu1 N1 C2 -93.3(5) . .
O7 Cu1 N1 C2 173.8(3) . .
O8 Cu1 N1 C2 -11.5(3) . .
O9 Cu1 N1 C2 76.2(3) . .
O1 Cu1 N1 N2 86.4(5) . .
O7 Cu1 N1 N2 -6.4(2) . .
O8 Cu1 N1 N2 168.2(2) . .
O9 Cu1 N1 N2 -104.0(2) . .
C2 N1 N2 C1 0.3(3) . .
Cu1 N1 N2 C1 -179.5(2) . .
C2 N1 N2 Cu2 -177.7(2) . .
Cu1 N1 N2 Cu2 2.5(3) . .
O2 Cu2 N2 C1 7.9(3) 2_676 .
O7 Cu2 N2 C1 -174.4(3) . .
O7 Cu2 N2 C1 106.8(3) 2_676 .
O4 Cu2 N2 C1 -83.6(3) 1_455 .
Cu2 Cu2 N2 C1 154.2(3) 2_676 .
O2 Cu2 N2 N1 -174.7(2) 2_676 .
O7 Cu2 N2 N1 3.0(2) . .
O7 Cu2 N2 N1 -75.8(3) 2_676 .
O4 Cu2 N2 N1 93.9(2) 1_455 .
Cu2 Cu2 N2 N1 -28.4(2) 2_676 .
N1 N2 C1 N3 -0.7(4) . .
Cu2 N2 C1 N3 177.0(2) . .
C2 N3 C1 N2 0.8(4) . .
Cu3 N3 C1 N2 -173.6(2) . .
N2 N1 C2 N3 0.2(4) . .
Cu1 N1 C2 N3 179.9(2) . .
C1 N3 C2 N1 -0.6(4) . .
Cu3 N3 C2 N1 173.5(2) . .
C8 C3 C4 C5 -3.1(5) . .
C9 C3 C4 C5 172.0(3) . .
C8 C3 C4 C10 -175.4(3) . .
C9 C3 C4 C10 -0.3(5) . .
C3 C4 C5 C6 2.6(5) . .
C10 C4 C5 C6 175.2(3) . .
C3 C4 C5 C11 -174.3(3) . .
C10 C4 C5 C11 -1.7(4) . .
C4 C5 C6 C7 0.3(5) . .
C11 C5 C6 C7 177.2(3) . .
C5 C6 C7 C8 -2.5(5) . .
C6 C7 C8 C3 2.0(5) . .
C4 C3 C8 C7 0.9(5) . .
C9 C3 C8 C7 -174.3(3) . .
Cu2 O2 C9 O1 9.5(5) 2_676 .
Cu2 O2 C9 C3 -171.3(2) 2_676 .
Cu1 O1 C9 O2 9.3(5) . .
Cu1 O1 C9 C3 -170.0(2) . .
C8 C3 C9 O2 1.6(4) . .
C4 C3 C9 O2 -173.5(3) . .
C8 C3 C9 O1 -179.0(3) . .
C4 C3 C9 O1 5.9(4) . .
Cu2 O4 C10 O3 173.9(2) 1_655 .
Cu2 O4 C10 C4 -3.0(4) 1_655 .
C5 C4 C10 O3 -77.3(4) . .
C3 C4 C10 O3 95.0(4) . .
C5 C4 C10 O4 99.8(3) . .
C3 C4 C10 O4 -87.9(4) . .
Cu3 O6 C11 O5 -0.7(5) 1_654 .
Cu3 O6 C11 C5 -179.9(2) 1_654 .
C4 C5 C11 O5 -56.9(4) . .
C6 C5 C11 O5 126.2(3) . .
C4 C5 C11 O6 122.4(3) . .
C6 C5 C11 O6 -54.5(4) . .
C2 N3 Cu3 N3 -81(14) . 2_667
C1 N3 Cu3 N3 91(14) . 2_667
C2 N3 Cu3 O6 -26.7(3) . 2_766
C1 N3 Cu3 O6 146.2(3) . 2_766
C2 N3 Cu3 O6 153.3(3) . 1_456
C1 N3 Cu3 O6 -33.8(3) . 1_456
C2 N3 Cu3 O10' 58.8(3) . .
C1 N3 Cu3 O10' -128.3(3) . .
C2 N3 Cu3 O10 69.4(3) . .
C1 N3 Cu3 O10 -117.8(3) . .
